data_2003861
loop_
_publ_author_name
'Zaitu, S.'
'Miwa, Y.'
'Taga, T.'

_publ_section_title
;
 A 2:1 Molecular Complex of Theophylline and 5-Fluorouracil as the
 Monohydrate
;
_journal_issue 9
_journal_name_full 'Acta Crystallographica Section C'
_journal_page_first 1857
_journal_page_last 1859
_journal_paper_doi 10.1107/S0108270195003295
_journal_volume 51
_journal_year 1995
_chemical_formula_sum 'C18 H21 F N10 O7'
_chemical_formula_weight 508.43
_chemical_name_common '2:1 theophylline-5FU complex H2O'
_space_group_IT_number 14
_symmetry_cell_setting monoclinic
_symmetry_space_group_name_Hall '-P 2ybc'
_symmetry_space_group_name_H-M 'P 1 21/c 1'
_cell_angle_alpha 90
_cell_angle_beta 98.28(1)
_cell_angle_gamma 90
_cell_formula_units_Z 4
_cell_length_a 7.640(1)
_cell_length_b 8.804(1)
_cell_length_c 32.126(2)
_cell_measurement_reflns_used 25
_cell_measurement_temperature 295
_cell_measurement_theta_max 25.85
_cell_measurement_theta_min 17.54
_cell_volume 2138.4(4)
_computing_cell_refinement MSC/AFC
_computing_data_collection Rigaku/AFC5
_computing_data_reduction MSC/AFC
_computing_molecular_graphics KPPXRAY
_computing_publication_material EDCIF-J
_computing_structure_refinement 'KPPXRAY ORFLS'
_computing_structure_solution MULTAN88
_diffrn_ambient_temperature 295.0
_diffrn_measurement_device 'Rigaku AFC-5'
_diffrn_measurement_method \q/2\q
_diffrn_radiation_monochromator graphaite
_diffrn_radiation_source rotarix
_diffrn_radiation_type CuK\a
_diffrn_radiation_wavelength 1.54178
_diffrn_reflns_av_R_equivalents 0.015
_diffrn_reflns_limit_h_max 8
_diffrn_reflns_limit_h_min 0
_diffrn_reflns_limit_k_max 10
_diffrn_reflns_limit_k_min 0
_diffrn_reflns_limit_l_max 36
_diffrn_reflns_limit_l_min -36
_diffrn_reflns_number 3533
_diffrn_reflns_reduction_process MSC/AFC
_diffrn_reflns_theta_max 60
_diffrn_reflns_theta_min 1
_diffrn_standards_decay_% '< 3'
_diffrn_standards_interval_count 150
_diffrn_standards_number 3
_exptl_absorpt_coefficient_mu 0.901
_exptl_absorpt_correction_type none
_exptl_crystal_colour colorless
_exptl_crystal_density_diffrn 1.579
_exptl_crystal_density_meas 1.58
_exptl_crystal_description prism
_exptl_crystal_F_000 1056
_exptl_crystal_size_max 0.40
_exptl_crystal_size_mid 0.30
_exptl_crystal_size_min 0.30
_refine_diff_density_max 0.44
_refine_diff_density_min -0.53
_refine_ls_extinction_method none
_refine_ls_goodness_of_fit_obs 1.19
_refine_ls_hydrogen_treatment refxyz
_refine_ls_matrix_type full
_refine_ls_number_parameters 389
_refine_ls_number_reflns 2697
_refine_ls_R_factor_obs 0.059
_refine_ls_shift/esd_max 0.27
_refine_ls_structure_factor_coef F
_refine_ls_weighting_details 'w = 1/[\s^2^(F) + 0.023F^2^]'
_refine_ls_weighting_scheme calc
_refine_ls_wR_factor_obs 0.072
_reflns_number_observed 2697
_reflns_number_total 3269
_reflns_observed_criterion F>3\s(F)
_cod_data_source_file as1172.cif
_cod_data_source_block TH5FU
_cod_depositor_comments
;
 Adding the _atom_site_type_symbol data item.

 Antanas Vaitkus,
 2017-01-17

The following automatic conversions were performed:

'_refine_ls_matrix_type' value 'FULL' changed to 'full' according to
/home/saulius/struct/CIF-dictionaries/cif_core.dic dictionary named
'cif_core.dic' version 2.4.1 from 2010-06-29.

Automatic conversion script
Id: cif_fix_values 1715 2011-07-08 13:25:40Z adriana 

The following automatic conversions were performed:

'_refine_ls_weighting_scheme' value 'calc w = 1/[\s^2^(F) +
0.023F^2^]' was changed to 'calc'. New tag
'_refine_ls_weighting_details' was created. The value of the new tag
was set to 'w = 1/[\s^2^(F) + 0.023F^2^]'.

Automatic conversion script
Id: cif_fix_values 3143 2015-03-26 13:38:13Z robertas 
;
_cod_original_cell_volume 2138.4
_cod_original_sg_symbol_H-M 'P 21/c'
_cod_original_formula_sum 'C18 H21 F1 N10 O7'
_cod_database_code 2003861

loop_
_symmetry_equiv_pos_as_xyz
+X,+Y,+Z
-X,-Y,-Z
-X,1/2+Y,1/2-Z
+X,1/2-Y,1/2+Z

loop_
_atom_site_aniso_label
N(1)
C(2)
N(3)
C(4)
C(5)
C(6)
N(7)
C(8)
N(9)
C(10)
O(11)
C(12)
O(13)
N(14)
C(15)
N(16)
C(17)
C(18)
C(19)
N(20)
C(21)
N(22)
C(23)
O(24)
C(25)
O(26)
N(27)
C(28)
N(29)
C(30)
C(31)
C(32)
O(33)
O(34)
F(35)
O(36)

loop_
_atom_site_label
_atom_site_type_symbol
_atom_site_fract_x
_atom_site_fract_y
_atom_site_fract_z
_atom_site_B_iso_or_equiv
_atom_site_thermal_displace_type
N(1) N 0.5909(4) 0.0416(4) -0.1740(1) 3.2(2) bij
C(2) C 0.6050(5) -0.1007(5) -0.1928(1) 3.4(2) bij
N(3) N 0.5526(5) -0.2248(4) -0.1717(1) 3.4(2) bij
C(4) C 0.4839(5) -0.2043(4) -0.1348(1) 3.0(2) bij
C(5) C 0.4701(5) -0.0638(4) -0.1177(1) 2.7(2) bij
C(6) C 0.5255(5) 0.0713(5) -0.1359(1) 3.1(2) bij
N(7) N 0.3973(4) -0.0891(4) -0.0816(1) 3.0(2) bij
C(8) C 0.3709(6) -0.2392(5) -0.0797(1) 3.5(2) bij
N(9) N 0.4223(5) -0.3152(4) -0.1113(1) 3.6(2) bij
C(10) C 0.6478(7) 0.1739(6) -0.1963(2) 4.4(2) bij
O(11) O 0.6618(4) -0.1134(4) -0.22623(9) 4.7(2) bij
C(12) C 0.5770(8) -0.3769(6) -0.1878(2) 4.9(2) bij
O(13) O 0.5215(4) 0.1999(3) -0.12208(9) 4.2(2) bij
N(14) N 0.1710(4) 0.4364(3) 0.05166(9) 2.7(2) bij
C(15) C 0.2310(5) 0.4580(4) 0.0131(1) 2.9(2) bij
N(16) N 0.2691(4) 0.3308(3) -0.00869(9) 2.8(2) bij
C(17) C 0.2393(5) 0.1898(4) 0.0073(1) 2.6(2) bij
C(18) C 0.1707(5) 0.1730(4) 0.0437(1) 2.6(2) bij
C(19) C 0.1343(5) 0.2966(4) 0.0692(1) 2.9(2) bij
N(20) N 0.1598(4) 0.0188(4) 0.0495(1) 3.0(2) bij
C(21) C 0.2215(6) -0.0462(5) 0.0172(1) 3.2(2) bij
N(22) N 0.2736(4) 0.0539(3) -0.0098(1) 2.9(2) bij
C(23) C 0.1447(7) 0.5748(5) 0.0755(1) 3.7(2) bij
O(24) O 0.2503(4) 0.5861(3) -0.00026(8) 3.7(2) bij
C(25) C 0.3357(7) 0.3442(6) -0.0490(1) 3.8(2) bij
O(26) O 0.0805(4) 0.2906(3) 0.10337(8) 4.0(2) bij
N(27) N -0.1092(5) -0.1668(4) 0.1725(1) 3.1(2) bij
C(28) C -0.0496(5) -0.0706(4) 0.1450(1) 2.9(2) bij
N(29) N -0.0350(4) 0.0785(4) 0.1577(1) 3.0(2) bij
C(30) C -0.0740(5) 0.1373(5) 0.1953(1) 3.2(2) bij
C(31) C -0.1310(6) 0.0227(5) 0.2221(1) 3.3(2) bij
C(32) C -0.1492(6) -0.1223(5) 0.2109(1) 3.2(2) bij
O(33) O -0.0091(4) -0.1130(3) 0.11126(8) 3.8(2) bij
O(34) O -0.0612(4) 0.2726(3) 0.20315(9) 4.3(2) bij
F(35) F -0.1661(4) 0.0704(3) 0.25983(8) 5.7(2) bij
O(36) O -0.1613(5) -0.4648(4) 0.1548(1) 5.3(2) bij
HN7 H 0.368(5) -0.027(4) -0.062(1) 3.2 Biso
HC8 H 0.302(5) -0.286(4) -0.058(1) 3.6 Biso
HC10A H 0.696(6) 0.245(5) -0.175(1) 4.4 Biso
HC10B H 0.566(6) 0.213(5) -0.212(1) 4.4 Biso
HC10C H 0.756(5) 0.146(5) -0.208(1) 4.4 Biso
HC12A H 0.557(6) -0.457(5) -0.169(1) 5.2 Biso
HC12B H 0.696(6) -0.383(5) -0.194(1) 5.2 Biso
HC12C H 0.479(6) -0.402(5) -0.212(1) 5.2 Biso
HN20 H 0.117(5) -0.030(4) 0.071(1) 3.0 Biso
HC21 H 0.225(5) -0.154(4) 0.015(1) 3.2 Biso
HC23A H 0.094(5) 0.547(5) 0.098(1) 3.9 Biso
HC23B H 0.065(5) 0.649(5) 0.056(1) 3.9 Biso
HC23C H 0.266(5) 0.630(5) 0.087(1) 3.9 Biso
HC25A H 0.362(5) 0.251(5) -0.062(1) 4.0 Biso
HC25B H 0.434(5) 0.401(5) -0.047(1) 4.0 Biso
HC25C H 0.254(5) 0.393(5) -0.066(1) 4.0 Biso
HN27 H -0.126(5) -0.262(5) 0.165(1) 3.0 Biso
HN29 H 0.010(5) 0.140(4) 0.140(1) 3.1 Biso
HC32 H -0.189(5) -0.198(4) 0.228(1) 3.3 Biso
HO36A H -0.124(6) -0.535(5) 0.172(2) 5.3 Biso
HO36B H -0.246(6) -0.510(6) 0.144(2) 5.3 Biso

loop_
_atom_type_symbol
_atom_type_scat_source
_atom_type_scat_dispersion_real
_atom_type_scat_dispersion_imag
C International_Tables_Vol_IV_Table_2.2B 0.017 0.009
H International_Tables_Vol_IV_Table_2.2B 0.000 0.000
O International_Tables_Vol_IV_Table_2.2B 0.047 0.032
N International_Tables_Vol_IV_Table_2.2B 0.029 0.018
F International_Tables_Vol_IV_Table_2.2B 0.069 0.053

loop_
_geom_angle_atom_site_label_1
_geom_angle_atom_site_label_2
_geom_angle_atom_site_label_3
_geom_angle
_geom_angle_publ_flag
C(2) N(1) C(6) 126.7(3) yes
C(2) N(1) C(10) 116.9(4) yes
C(6) N(1) C(10) 116.3(4) yes
N(1) C(2) N(3) 116.9(3) yes
N(1) C(2) O(11) 121.4(4) yes
N(3) C(2) O(11) 121.8(4) yes
C(2) N(3) C(4) 119.7(3) yes
C(2) N(3) C(12) 119.6(4) yes
C(4) N(3) C(12) 120.7(4) yes
N(3) C(4) C(5) 121.8(3) yes
N(3) C(4) N(9) 126.2(3) yes
C(5) C(4) N(9) 112.0(3) yes
C(4) C(5) C(6) 123.4(3) yes
C(4) C(5) N(7) 104.9(3) yes
C(6) C(5) N(7) 131.7(3) yes
N(1) C(6) C(5) 111.5(3) yes
N(1) C(6) O(13) 121.3(4) yes
C(5) C(6) O(13) 127.2(3) yes
C(5) N(7) C(8) 106.3(3) yes
N(7) C(8) N(9) 113.6(4) yes
C(4) N(9) C(8) 103.2(3) yes
C(15) N(14) C(19) 126.1(3) yes
C(15) N(14) C(23) 115.9(3) yes
C(19) N(14) C(23) 118.0(3) yes
N(14) C(15) N(16) 117.5(3) yes
N(14) C(15) O(24) 120.6(3) yes
N(16) C(15) O(24) 121.8(3) yes
C(15) N(16) C(17) 119.1(3) yes
C(15) N(16) C(25) 120.8(3) yes
C(17) N(16) C(25) 120.1(3) yes
N(16) C(17) C(18) 121.7(3) yes
N(16) C(17) N(22) 126.3(3) yes
C(18) C(17) N(22) 111.9(3) yes
C(17) C(18) C(19) 123.2(3) yes
C(17) C(18) N(20) 105.2(3) yes
C(19) C(18) N(20) 131.4(3) yes
N(14) C(19) C(18) 112.1(3) yes
N(14) C(19) O(26) 120.7(3) yes
C(18) C(19) O(26) 127.2(3) yes
C(18) N(20) C(21) 106.5(3) yes
N(20) C(21) N(22) 113.3(4) yes
C(17) N(22) C(21) 103.0(3) yes
C(28) N(27) C(32) 123.4(3) yes
N(27) C(28) N(29) 115.2(3) yes
N(27) C(28) O(33) 122.6(3) yes
N(29) C(28) O(33) 122.2(3) yes
C(28) N(29) C(30) 126.7(3) yes
N(29) C(30) C(31) 112.5(4) yes
N(29) C(30) O(34) 121.7(4) yes
C(31) C(30) O(34) 125.9(3) yes
C(30) C(31) C(32) 122.9(3) yes
C(30) C(31) F(35) 116.0(4) yes
C(32) C(31) F(35) 121.1(4) yes
N(27) C(32) C(31) 119.4(4) yes

loop_
_geom_bond_atom_site_label_1
_geom_bond_atom_site_label_2
_geom_bond_distance
_geom_bond_publ_flag
N(1) C(2) 1.402(5) yes
N(1) C(6) 1.412(5) yes
N(1) C(10) 1.466(7) yes
C(2) N(3) 1.375(5) yes
C(2) O(11) 1.220(5) yes
N(3) C(4) 1.376(5) yes
N(3) C(12) 1.457(7) yes
C(4) C(5) 1.364(5) yes
C(4) N(9) 1.359(5) yes
C(5) C(6) 1.417(6) yes
C(5) N(7) 1.375(5) yes
C(6) O(13) 1.218(5) yes
N(7) C(8) 1.339(6) yes
C(8) N(9) 1.322(5) yes
N(14) C(15) 1.394(5) yes
N(14) C(19) 1.399(4) yes
N(14) C(23) 1.468(5) yes
C(15) N(16) 1.374(5) yes
C(15) O(24) 1.223(4) yes
N(16) C(17) 1.375(4) yes
N(16) C(25) 1.463(5) yes
C(17) C(18) 1.357(5) yes
C(17) N(22) 1.358(5) yes
C(18) C(19) 1.414(5) yes
C(18) N(20) 1.374(5) yes
C(19) O(26) 1.227(4) yes
N(20) C(21) 1.329(5) yes
C(21) N(22) 1.337(5) yes
N(27) C(28) 1.349(5) yes
N(27) C(32) 1.370(5) yes
C(28) N(29) 1.374(5) yes
C(28) O(33) 1.227(4) yes
N(29) C(30) 1.385(5) yes
C(30) C(31) 1.434(6) yes
C(30) O(34) 1.219(5) yes
C(31) C(32) 1.328(6) yes
C(31) F(35) 1.346(5) yes

loop_
_geom_torsion_atom_site_label_1
_geom_torsion_atom_site_label_2
_geom_torsion_atom_site_label_3
_geom_torsion_atom_site_label_4
_geom_torsion
_geom_torsion_publ_flag
N(1) C(2) N(3) C(4) 2.4(5) no
N(1) C(2) N(3) C(12) -175.1(4) no
C(2) N(1) C(6) C(5) -0.8(5) no
C(2) N(1) C(6) O(13) 178.9(3) no
C(2) N(3) C(4) C(5) -1.7(5) no
C(2) N(3) C(4) N(9) 178.0(4) no
N(3) C(4) C(5) C(6) -0.5(6) no
N(3) C(4) C(5) N(7) -179.8(3) no
N(3) C(4) N(9) C(8) -179.7(4) no
C(4) C(5) C(6) N(1) 1.7(5) no
C(4) C(5) C(6) O(13) -178.1(4) no
C(4) C(5) N(7) C(8) -0.7(4) no
C(5) C(4) N(9) C(8) 0.0(3) no
C(5) N(7) C(8) N(9) 0.8(4) no
C(6) N(1) C(2) N(3) -1.2(5) no
C(6) N(1) C(2) O(11) 179.1(3) no
C(6) C(5) N(7) C(8) -180.0(3) no
N(7) C(5) C(6) N(1) -179.2(3) no
N(7) C(5) C(6) O(13) 1.1(7) no
N(7) C(8) N(9) C(4) -0.5(4) no
N(9) C(4) C(5) C(6) 179.8(3) no
N(9) C(4) C(5) N(7) 0.4(4) no
C(10) N(1) C(2) N(3) 179.6(4) no
C(10) N(1) C(2) O(11) -0.1(5) no
C(10) N(1) C(6) C(5) 178.4(3) no
C(10) N(1) C(6) O(13) -1.8(5) no
O(11) C(2) N(3) C(4) -177.8(3) no
O(11) C(2) N(3) C(12) 4.6(6) no
C(12) N(3) C(4) C(5) 175.8(4) no
C(12) N(3) C(4) N(9) -4.5(6) no
N(14) C(15) N(16) C(17) 2.9(5) no
N(14) C(15) N(16) C(25) -178.9(3) no
C(15) N(14) C(19) C(18) 2.0(5) no
C(15) N(14) C(19) O(26) -179.4(3) no
C(15) N(16) C(17) C(18) 1.0(5) no
C(15) N(16) C(17) N(22) -178.4(3) no
N(16) C(17) C(18) C(19) -3.8(6) no
N(16) C(17) C(18) N(20) 179.9(3) no
N(16) C(17) N(22) C(21) -179.8(4) no
C(17) C(18) C(19) N(14) 2.2(5) no
C(17) C(18) C(19) O(26) -176.2(4) no
C(17) C(18) N(20) C(21) 0.2(4) no
C(18) C(17) N(22) C(21) 0.7(4) no
C(18) N(20) C(21) N(22) 0.2(3) no
C(19) N(14) C(15) N(16) -4.6(5) no
C(19) N(14) C(15) O(24) 176.2(3) no
C(19) C(18) N(20) C(21) -175.6(4) no
N(20) C(18) C(19) N(14) 177.5(3) no
N(20) C(18) C(19) O(26) -1.0(7) no
N(20) C(21) N(22) C(17) -0.6(4) no
N(22) C(17) C(18) C(19) 175.7(3) no
N(22) C(17) C(18) N(20) -0.6(4) no
C(23) N(14) C(15) N(16) 175.5(3) no
C(23) N(14) C(15) O(24) -3.7(5) no
C(23) N(14) C(19) C(18) -178.1(3) no
C(23) N(14) C(19) O(26) 0.5(5) no
O(24) C(15) N(16) C(17) -177.9(3) no
O(24) C(15) N(16) C(25) 0.3(5) no
C(25) N(16) C(17) C(18) -177.2(4) no
C(25) N(16) C(17) N(22) 3.4(5) no
N(27) C(28) N(29) C(30) 0.4(5) no
C(28) N(27) C(32) C(31) 0.7(6) no
C(28) N(29) C(30) C(31) 1.3(5) no
C(28) N(29) C(30) O(34) -177.9(3) no
N(29) C(30) C(31) C(32) -2.1(6) no
N(29) C(30) C(31) F(35) 178.0(3) no
C(30) C(31) C(32) N(27) 1.3(7) no
C(32) N(27) C(28) N(29) -1.5(5) no
C(32) N(27) C(28) O(33) 177.7(4) no
O(33) C(28) N(29) C(30) -178.8(3) no
O(34) C(30) C(31) C(32) 177.1(4) no
O(34) C(30) C(31) F(35) -2.8(6) no
F(35) C(31) C(32) N(27) -178.9(4) no
